data_8102615
loop_
_publ_author_name
'Hong-Ye Bai'
'Dao-Cheng Xia'
'Jian-Fang Ma'

_publ_section_title
;
 Crystal structure of
 (m3-bromo)-(m2-bromo)-[m2-2,2-bis(bromomethyl)-1,1'-(1,2-propanediyl)bis(2-methylbenzimidazol)-k2(N:N')]dicopper(I),
 Cu2(C21H22Br2N4)Br2
;
_journal_issue 1
_journal_name_full 'Zeitschrift f\"ur Kristallographie - New Crystal Structures'
_journal_page_first 101
_journal_volume 225
_journal_year 2010
_chemical_formula_moiety 'C21 H22 Br4 Cu2 N4'
_chemical_formula_sum 'C21 H22 Br4 Cu2 N4'
_chemical_formula_weight 777.15
_chemical_name_systematic
;
Poly[<i>\m</i>~3~-bromido-<i>m</i>~2~-bromido-[<i>\m</i>~2~-2,2-
bis(bromomethyl)-1,1'-(1,2-propanediyl)bis(2-methylbenzimidazol)-\
<i>\k</i>~2~(N:<i>N</i>']-dicopper(I)]

;
_space_group_IT_number 15
_symmetry_cell_setting monoclinic
_symmetry_space_group_name_Hall '-C 2yc'
_symmetry_space_group_name_H-M 'C 1 2/c 1'
_atom_sites_solution_hydrogens geom
_atom_sites_solution_primary direct
_atom_sites_solution_secondary difmap
_audit_creation_method SHELXL-97
_cell_angle_alpha 90.00
_cell_angle_beta 133.1850(10)
_cell_angle_gamma 90.00
_cell_formula_units_Z 8
_cell_length_a 29.738(3)
_cell_length_b 10.2118(4)
_cell_length_c 21.417(5)
_cell_measurement_reflns_used 5818
_cell_measurement_temperature 293(2)
_cell_measurement_theta_max 29.3
_cell_measurement_theta_min 4.3
_cell_volume 4742.3(12)
_computing_cell_refinement CrysAlis
_computing_data_collection 'CrysAlis (Oxford Diffraction, 2006)'
_computing_data_reduction CrysAlis
_computing_structure_refinement 'SHELXL-97 (Sheldrick, 1997)'
_computing_structure_solution 'SHELXS-97 (Sheldrick, 1997)'
_diffrn_ambient_temperature 293(2)
_diffrn_detector_area_resol_mean 10.0
_diffrn_measured_fraction_theta_full 0.994
_diffrn_measured_fraction_theta_max 0.899
_diffrn_measurement_device_type 'Oxford Diffraction Gemini R Ultra'
_diffrn_measurement_method '\w scan'
_diffrn_radiation_monochromator graphite
_diffrn_radiation_source 'fine-focus sealed tube'
_diffrn_radiation_type MoK\a
_diffrn_radiation_wavelength 0.71073
_diffrn_reflns_av_R_equivalents 0.0562
_diffrn_reflns_av_sigmaI/netI 0.0932
_diffrn_reflns_limit_h_max 31
_diffrn_reflns_limit_h_min -40
_diffrn_reflns_limit_k_max 13
_diffrn_reflns_limit_k_min -10
_diffrn_reflns_limit_l_max 28
_diffrn_reflns_limit_l_min -26
_diffrn_reflns_number 23247
_diffrn_reflns_theta_full 25.00
_diffrn_reflns_theta_max 29.26
_diffrn_reflns_theta_min 4.30
_exptl_absorpt_coefficient_mu 8.551
_exptl_absorpt_correction_T_max 0.264
_exptl_absorpt_correction_T_min 0.147
_exptl_absorpt_correction_type multi-scan
_exptl_absorpt_process_details
;
CrysAlis (Oxford Diffraction, 2006)
;
_exptl_crystal_colour red
_exptl_crystal_density_diffrn 2.177
_exptl_crystal_density_method 'not measured'
_exptl_crystal_description block
_exptl_crystal_F_000 2992
_exptl_crystal_size_max 0.25
_exptl_crystal_size_mid 0.21
_exptl_crystal_size_min 0.16
_refine_diff_density_max 0.556
_refine_diff_density_min -0.639
_refine_diff_density_rms 0.09
_refine_ls_extinction_method none
_refine_ls_goodness_of_fit_ref 0.822
_refine_ls_hydrogen_treatment constr
_refine_ls_matrix_type full
_refine_ls_number_parameters 275
_refine_ls_number_reflns 5816
_refine_ls_number_restraints 0
_refine_ls_restrained_S_all 0.822
_refine_ls_R_factor_all 0.0970
_refine_ls_R_factor_gt 0.0331
_refine_ls_shift/su_max 0.002
_refine_ls_shift/su_mean 0.000
_refine_ls_structure_factor_coef Fsqd
_refine_ls_weighting_details 'calc w=1/[\s^2^(Fo^2^)+(0.0261P)^2^+0.0000P] where P=(Fo^2^+2Fc^2^)/3'
_refine_ls_weighting_scheme calc
_refine_ls_wR_factor_gt 0.0530
_refine_ls_wR_factor_ref 0.0592
_reflns_number_gt 3084
_reflns_number_total 5816
_reflns_threshold_expression >2sigma(I)
_cod_data_source_file 1267-2850.cff
_cod_data_source_block c2c
_cod_depositor_comments
;
The following automatic conversions were performed:
'_symmetry_cell_setting' value 'Monoclinic' changed to 'monoclinic'
according to '/home/saulius/struct/CIF-dictionaries/cif_core.dic'
dictionary named 'cif_core.dic' version 2.4.1 from 2010-06-29.

Automatic conversion script
Id: cif_fix_enum 1555 2011-01-17 13:19:09Z saulius 
;
_cod_original_cell_volume 4742.4(12)
_cod_original_sg_symbol_H-M 'C 2/c'
_cod_database_code 8102615

loop_
_symmetry_equiv_pos_as_xyz
'x, y, z'
'-x, y, -z+1/2'
'x+1/2, y+1/2, z'
'-x+1/2, y+1/2, -z+1/2'
'-x, -y, -z'
'x, -y, z-1/2'
'-x+1/2, -y+1/2, -z'
'x+1/2, -y+1/2, z-1/2'

loop_
_atom_site_label
_atom_site_type_symbol
_atom_site_fract_x
_atom_site_fract_y
_atom_site_fract_z
_atom_site_U_iso_or_equiv
_atom_site_adp_type
_atom_site_occupancy
_atom_site_symmetry_multiplicity
_atom_site_calc_flag
_atom_site_refinement_flags
_atom_site_disorder_assembly
_atom_site_disorder_group
Cu1 Cu 0.99152(2) -0.21534(5) 0.35171(3) 0.04692(14) Uani 1 1 d . . .
Cu2 Cu 1.07132(2) -0.39674(5) 0.34469(3) 0.05376(16) Uani 1 1 d . . .
C1 C 0.89895(15) 0.1625(4) 0.4115(2) 0.0377(10) Uani 1 1 d . . .
H1 H 0.8818 0.1822 0.4339 0.045 Uiso 1 1 calc R . .
C2 C 0.91187(14) 0.0344(3) 0.4057(2) 0.0256(8) Uani 1 1 d . . .
C3 C 0.94012(14) 0.0055(4) 0.3762(2) 0.0283(9) Uani 1 1 d . . .
C4 C 0.95475(16) 0.1035(4) 0.3478(2) 0.0422(10) Uani 1 1 d . . .
H4 H 0.9736 0.0849 0.3277 0.051 Uiso 1 1 calc R . .
C5 C 0.94009(18) 0.2291(4) 0.3507(3) 0.0530(12) Uani 1 1 d . . .
H5 H 0.9485 0.2970 0.3310 0.064 Uiso 1 1 calc R . .
C6 C 0.91315(18) 0.2584(4) 0.3821(3) 0.0511(12) Uani 1 1 d . . .
H6 H 0.9044 0.3453 0.3834 0.061 Uiso 1 1 calc R . .
C7 C 0.92632(15) -0.1786(3) 0.4103(2) 0.0278(8) Uani 1 1 d . . .
C8 C 0.87895(14) -0.1053(3) 0.4661(2) 0.0263(8) Uani 1 1 d . . .
H8A H 0.8951 -0.0356 0.5075 0.032 Uiso 1 1 calc R . .
H8B H 0.8963 -0.1866 0.4982 0.032 Uiso 1 1 calc R . .
C9 C 0.80813(14) -0.1113(3) 0.40976(19) 0.0227(8) Uani 1 1 d . . .
C10 C 0.77577(16) -0.2071(3) 0.3356(2) 0.0314(9) Uani 1 1 d . . .
H10A H 0.7348 -0.2241 0.3129 0.038 Uiso 1 1 calc R . .
H10B H 0.7982 -0.2893 0.3574 0.038 Uiso 1 1 calc R . .
C11 C 0.78073(14) 0.0256(3) 0.3794(2) 0.0317(9) Uani 1 1 d . . .
H11A H 0.7886 0.0606 0.3455 0.038 Uiso 1 1 calc R . .
H11B H 0.8012 0.0819 0.4289 0.038 Uiso 1 1 calc R . .
C12 C 0.92290(16) -0.2693(4) 0.6408(2) 0.0419(10) Uani 1 1 d . . .
H12A H 0.9159 -0.1780 0.6260 0.063 Uiso 1 1 calc R . .
H12B H 0.9583 -0.2983 0.6513 0.063 Uiso 1 1 calc R . .
H12C H 0.9301 -0.2819 0.6915 0.063 Uiso 1 1 calc R . .
C13 C 0.86791(14) -0.3460(4) 0.5691(2) 0.0279(8) Uani 1 1 d . . .
C14 C 0.80326(15) -0.5060(4) 0.4962(2) 0.0288(9) Uani 1 1 d . . .
C15 C 0.77159(14) -0.3930(3) 0.4512(2) 0.0254(8) Uani 1 1 d . . .
C16 C 0.70920(15) -0.3944(4) 0.3782(2) 0.0325(9) Uani 1 1 d . . .
H16 H 0.6878 -0.3182 0.3482 0.039 Uiso 1 1 calc R . .
C17 C 0.68054(17) -0.5141(4) 0.3526(2) 0.0402(10) Uani 1 1 d . . .
H17 H 0.6385 -0.5187 0.3042 0.048 Uiso 1 1 calc R . .
C18 C 0.71194(17) -0.6274(4) 0.3961(2) 0.0405(10) Uani 1 1 d . . .
H18 H 0.6907 -0.7065 0.3761 0.049 Uiso 1 1 calc R . .
C19 C 0.77395(17) -0.6267(4) 0.4684(2) 0.0388(10) Uani 1 1 d . . .
H19 H 0.7953 -0.7036 0.4972 0.047 Uiso 1 1 calc R . .
C21 C 0.92640(17) -0.3208(3) 0.4248(2) 0.0397(10) Uani 1 1 d . . .
H21A H 0.9078 -0.3350 0.4472 0.060 Uiso 1 1 calc R . .
H21B H 0.9681 -0.3525 0.4650 0.060 Uiso 1 1 calc R . .
H21C H 0.9034 -0.3670 0.3716 0.060 Uiso 1 1 calc R . .
C22 C 0.79997(15) -0.1550(3) 0.4709(2) 0.0273(8) Uani 1 1 d . . .
H22A H 0.8264 -0.1009 0.5219 0.033 Uiso 1 1 calc R . .
H22B H 0.7577 -0.1377 0.4430 0.033 Uiso 1 1 calc R . .
N1 N 0.94862(12) -0.1290(3) 0.37925(17) 0.0313(7) Uani 1 1 d . . .
N2 N 0.90299(11) -0.0854(3) 0.42644(16) 0.0258(7) Uani 1 1 d . . .
N3 N 0.81368(12) -0.2921(3) 0.49733(16) 0.0263(7) Uani 1 1 d . . .
N4 N 0.86374(12) -0.4752(3) 0.56996(17) 0.0305(7) Uiso 1 1 d . . .
Br1 Br 0.768354(18) -0.14806(4) 0.24221(2) 0.04614(12) Uani 1 1 d . . .
Br2 Br 0.692021(17) 0.02884(4) 0.31096(3) 0.04628(12) Uani 1 1 d . . .
Br3 Br 1.078210(17) -0.15868(4) 0.37267(3) 0.04629(12) Uani 1 1 d . . .
Br4 Br 0.965753(17) -0.44240(4) 0.30102(3) 0.04079(11) Uani 1 1 d . . .

loop_
_atom_site_aniso_label
_atom_site_aniso_U_11
_atom_site_aniso_U_22
_atom_site_aniso_U_33
_atom_site_aniso_U_23
_atom_site_aniso_U_13
_atom_site_aniso_U_12
Cu1 0.0435(3) 0.0535(3) 0.0569(3) -0.0017(3) 0.0395(3) 0.0009(2)
Cu2 0.0444(3) 0.0461(3) 0.0527(3) 0.0128(3) 0.0262(3) 0.0100(2)
C1 0.036(2) 0.031(2) 0.043(2) -0.0036(19) 0.0263(19) -0.0030(18)
C2 0.0197(17) 0.028(2) 0.0191(18) -0.0008(16) 0.0095(16) -0.0053(15)
C3 0.0190(17) 0.036(2) 0.0217(19) -0.0014(16) 0.0108(16) -0.0076(15)
C4 0.036(2) 0.046(3) 0.044(2) -0.001(2) 0.027(2) -0.010(2)
C5 0.052(3) 0.045(3) 0.059(3) 0.012(2) 0.037(2) -0.012(2)
C6 0.048(2) 0.021(2) 0.065(3) 0.007(2) 0.031(2) -0.0012(19)
C7 0.0302(19) 0.029(2) 0.029(2) -0.0018(16) 0.0222(17) -0.0037(16)
C8 0.0323(18) 0.023(2) 0.0264(19) 0.0020(16) 0.0210(17) 0.0022(15)
C9 0.0275(17) 0.0197(19) 0.0225(18) 0.0001(15) 0.0177(16) 0.0000(14)
C10 0.043(2) 0.027(2) 0.035(2) -0.0007(17) 0.0311(19) -0.0035(17)
C11 0.0273(18) 0.031(2) 0.030(2) -0.0049(17) 0.0168(17) -0.0036(16)
C12 0.037(2) 0.045(2) 0.029(2) 0.0005(19) 0.0171(18) -0.0091(19)
C13 0.0251(18) 0.034(2) 0.0248(19) 0.0012(17) 0.0173(16) -0.0011(16)
C14 0.0282(19) 0.036(2) 0.026(2) -0.0003(17) 0.0196(17) -0.0019(17)
C15 0.0255(18) 0.029(2) 0.0250(19) 0.0031(17) 0.0186(17) -0.0025(16)
C16 0.033(2) 0.044(2) 0.024(2) 0.0033(17) 0.0210(18) -0.0016(18)
C17 0.035(2) 0.062(3) 0.027(2) -0.003(2) 0.0218(18) -0.009(2)
C18 0.045(2) 0.044(3) 0.041(2) -0.010(2) 0.033(2) -0.018(2)
C19 0.047(2) 0.031(2) 0.046(2) 0.0030(19) 0.035(2) 0.0007(19)
C21 0.048(2) 0.032(2) 0.054(2) -0.0004(19) 0.040(2) -0.0004(18)
C22 0.0298(19) 0.030(2) 0.0269(19) -0.0010(16) 0.0212(17) 0.0017(16)
N1 0.0276(15) 0.0318(19) 0.0330(17) -0.0062(14) 0.0202(14) -0.0065(13)
N2 0.0266(15) 0.0281(17) 0.0265(16) 0.0018(13) 0.0197(14) 0.0008(13)
N3 0.0275(15) 0.0273(17) 0.0242(16) 0.0051(13) 0.0177(14) 0.0003(13)
Br1 0.0539(2) 0.0605(3) 0.0325(2) -0.0065(2) 0.0328(2) -0.0134(2)
Br2 0.0324(2) 0.0422(2) 0.0514(3) 0.0067(2) 0.0238(2) 0.00700(18)
Br3 0.0410(2) 0.0393(2) 0.0682(3) -0.0143(2) 0.0411(2) -0.01184(18)
Br4 0.0441(2) 0.0386(2) 0.0505(2) -0.00693(19) 0.0365(2) -0.00899(18)

loop_
_atom_type_symbol
_atom_type_description
_atom_type_scat_dispersion_real
_atom_type_scat_dispersion_imag
_atom_type_scat_source
C C 0.0033 0.0016 'International Tables Vol C Tables 4.2.6.8 and 6.1.1.4'
H H 0.0000 0.0000 'International Tables Vol C Tables 4.2.6.8 and 6.1.1.4'
N N 0.0061 0.0033 'International Tables Vol C Tables 4.2.6.8 and 6.1.1.4'
Cu Cu 0.3201 1.2651 'International Tables Vol C Tables 4.2.6.8 and 6.1.1.4'
Br Br -0.2901 2.4595 'International Tables Vol C Tables 4.2.6.8 and 6.1.1.4'

loop_
_geom_angle_atom_site_label_1
_geom_angle_atom_site_label_2
_geom_angle_atom_site_label_3
_geom_angle
_geom_angle_site_symmetry_1
_geom_angle_site_symmetry_3
_geom_angle_publ_flag
N1 Cu1 Br3 133.41(9) . . ?
N1 Cu1 Br4 119.50(9) . . ?
Br3 Cu1 Br4 106.57(2) . . ?
N4 Cu2 Br3 123.74(8) 5_746 . ?
N4 Cu2 Br4 109.92(9) 5_746 2_755 ?
Br3 Cu2 Br4 111.79(2) . 2_755 ?
N4 Cu2 Br4 112.47(9) 5_746 . ?
Br3 Cu2 Br4 98.10(2) . . ?
Br4 Cu2 Br4 96.98(2) 2_755 . ?
C6 C1 C2 115.9(4) . . ?
C6 C1 H1 122.0 . . ?
C2 C1 H1 122.0 . . ?
C3 C2 N2 105.4(3) . . ?
C3 C2 C1 122.1(3) . . ?
N2 C2 C1 132.5(3) . . ?
C2 C3 C4 121.1(4) . . ?
C2 C3 N1 109.7(3) . . ?
C4 C3 N1 129.2(4) . . ?
C5 C4 C3 116.7(4) . . ?
C5 C4 H4 121.6 . . ?
C3 C4 H4 121.6 . . ?
C4 C5 C6 122.2(4) . . ?
C4 C5 H5 118.9 . . ?
C6 C5 H5 118.9 . . ?
C1 C6 C5 121.9(4) . . ?
C1 C6 H6 119.1 . . ?
C5 C6 H6 119.1 . . ?
N1 C7 N2 112.4(3) . . ?
N1 C7 C21 123.5(3) . . ?
N2 C7 C21 124.1(3) . . ?
N2 C8 C9 119.9(3) . . ?
N2 C8 H8A 107.3 . . ?
C9 C8 H8A 107.3 . . ?
N2 C8 H8B 107.3 . . ?
C9 C8 H8B 107.3 . . ?
H8A C8 H8B 106.9 . . ?
C11 C9 C10 111.9(3) . . ?
C11 C9 C22 106.1(3) . . ?
C10 C9 C22 110.1(3) . . ?
C11 C9 C8 109.9(3) . . ?
C10 C9 C8 112.9(3) . . ?
C22 C9 C8 105.5(2) . . ?
C9 C10 Br1 114.7(2) . . ?
C9 C10 H10A 108.6 . . ?
Br1 C10 H10A 108.6 . . ?
C9 C10 H10B 108.6 . . ?
Br1 C10 H10B 108.6 . . ?
H10A C10 H10B 107.6 . . ?
C9 C11 Br2 112.9(2) . . ?
C9 C11 H11A 109.0 . . ?
Br2 C11 H11A 109.0 . . ?
C9 C11 H11B 109.0 . . ?
Br2 C11 H11B 109.0 . . ?
H11A C11 H11B 107.8 . . ?
C13 C12 H12A 109.5 . . ?
C13 C12 H12B 109.5 . . ?
H12A C12 H12B 109.5 . . ?
C13 C12 H12C 109.5 . . ?
H12A C12 H12C 109.5 . . ?
H12B C12 H12C 109.5 . . ?
N4 C13 N3 111.5(3) . . ?
N4 C13 C12 123.9(3) . . ?
N3 C13 C12 124.5(3) . . ?
C15 C14 C19 121.0(3) . . ?
C15 C14 N4 109.8(3) . . ?
C19 C14 N4 129.2(3) . . ?
C14 C15 N3 105.8(3) . . ?
C14 C15 C16 121.8(3) . . ?
N3 C15 C16 132.3(3) . . ?
C17 C16 C15 116.6(3) . . ?
C17 C16 H16 121.7 . . ?
C15 C16 H16 121.7 . . ?
C16 C17 C18 122.1(3) . . ?
C16 C17 H17 119.0 . . ?
C18 C17 H17 119.0 . . ?
C17 C18 C19 121.7(4) . . ?
C17 C18 H18 119.2 . . ?
C19 C18 H18 119.2 . . ?
C18 C19 C14 116.9(4) . . ?
C18 C19 H19 121.5 . . ?
C14 C19 H19 121.5 . . ?
C7 C21 H21A 109.5 . . ?
C7 C21 H21B 109.5 . . ?
H21A C21 H21B 109.5 . . ?
C7 C21 H21C 109.5 . . ?
H21A C21 H21C 109.5 . . ?
H21B C21 H21C 109.5 . . ?
N3 C22 C9 116.1(3) . . ?
N3 C22 H22A 108.3 . . ?
C9 C22 H22A 108.3 . . ?
N3 C22 H22B 108.3 . . ?
C9 C22 H22B 108.3 . . ?
H22A C22 H22B 107.4 . . ?
C7 N1 C3 105.4(3) . . ?
C7 N1 Cu1 129.7(2) . . ?
C3 N1 Cu1 124.7(2) . . ?
C7 N2 C2 107.1(3) . . ?
C7 N2 C8 126.5(3) . . ?
C2 N2 C8 126.1(3) . . ?
C13 N3 C15 107.3(3) . . ?
C13 N3 C22 128.5(3) . . ?
C15 N3 C22 124.2(3) . . ?
C13 N4 C14 105.6(3) . . ?
C13 N4 Cu2 128.7(2) . 5_746 ?
C14 N4 Cu2 125.6(2) . 5_746 ?
Cu1 Br3 Cu2 79.35(2) . . ?
Cu1 Br4 Cu2 96.42(2) . 2_755 ?
Cu1 Br4 Cu2 74.913(19) . . ?
Cu2 Br4 Cu2 79.254(19) 2_755 . ?

loop_
_geom_bond_atom_site_label_1
_geom_bond_atom_site_label_2
_geom_bond_distance
_geom_bond_site_symmetry_2
_geom_bond_publ_flag
Cu1 N1 1.945(3) . ?
Cu1 Br3 2.3663(7) . ?
Cu1 Br4 2.4502(7) . ?
Cu2 N4 1.987(3) 5_746 ?
Cu2 Br3 2.4785(7) . ?
Cu2 Br4 2.5422(10) 2_755 ?
Cu2 Br4 2.6323(7) . ?
C1 C6 1.377(5) . ?
C1 C2 1.393(5) . ?
C1 H1 0.9300 . ?
C2 C3 1.385(5) . ?
C2 N2 1.387(4) . ?
C3 C4 1.387(5) . ?
C3 N1 1.390(4) . ?
C4 C5 1.370(6) . ?
C4 H4 0.9300 . ?
C5 C6 1.386(6) . ?
C5 H5 0.9300 . ?
C6 H6 0.9300 . ?
C7 N1 1.319(4) . ?
C7 N2 1.355(4) . ?
C7 C21 1.486(5) . ?
C8 N2 1.451(4) . ?
C8 C9 1.555(4) . ?
C8 H8A 0.9700 . ?
C8 H8B 0.9700 . ?
C9 C11 1.521(5) . ?
C9 C10 1.522(4) . ?
C9 C22 1.552(4) . ?
C10 Br1 1.952(3) . ?
C10 H10A 0.9700 . ?
C10 H10B 0.9700 . ?
C11 Br2 1.953(3) . ?
C11 H11A 0.9700 . ?
C11 H11B 0.9700 . ?
C12 C13 1.486(5) . ?
C12 H12A 0.9600 . ?
C12 H12B 0.9600 . ?
C12 H12C 0.9600 . ?
C13 N4 1.327(4) . ?
C13 N3 1.369(4) . ?
C14 C15 1.380(5) . ?
C14 C19 1.387(5) . ?
C14 N4 1.393(4) . ?
C15 N3 1.382(4) . ?
C15 C16 1.384(4) . ?
C16 C17 1.371(5) . ?
C16 H16 0.9300 . ?
C17 C18 1.374(5) . ?
C17 H17 0.9300 . ?
C18 C19 1.375(5) . ?
C18 H18 0.9300 . ?
C19 H19 0.9300 . ?
C21 H21A 0.9600 . ?
C21 H21B 0.9600 . ?
C21 H21C 0.9600 . ?
C22 N3 1.460(4) . ?
C22 H22A 0.9700 . ?
C22 H22B 0.9700 . ?
N4 Cu2 1.987(3) 5_746 ?
Br4 Cu2 2.5423(10) 2_755 ?

loop_
_geom_torsion_atom_site_label_1
_geom_torsion_atom_site_label_2
_geom_torsion_atom_site_label_3
_geom_torsion_atom_site_label_4
_geom_torsion
_geom_torsion_site_symmetry_1
_geom_torsion_site_symmetry_2
_geom_torsion_site_symmetry_3
_geom_torsion_site_symmetry_4
_geom_torsion_publ_flag
C6 C1 C2 C3 3.1(5) . . . . ?
C6 C1 C2 N2 -178.4(3) . . . . ?
N2 C2 C3 C4 178.6(3) . . . . ?
C1 C2 C3 C4 -2.5(5) . . . . ?
N2 C2 C3 N1 -0.3(3) . . . . ?
C1 C2 C3 N1 178.5(3) . . . . ?
C2 C3 C4 C5 0.2(5) . . . . ?
N1 C3 C4 C5 178.9(3) . . . . ?
C3 C4 C5 C6 1.3(6) . . . . ?
C2 C1 C6 C5 -1.6(6) . . . . ?
C4 C5 C6 C1 -0.6(6) . . . . ?
N2 C8 C9 C11 -74.7(4) . . . . ?
N2 C8 C9 C10 51.1(4) . . . . ?
N2 C8 C9 C22 171.3(3) . . . . ?
C11 C9 C10 Br1 51.0(3) . . . . ?
C22 C9 C10 Br1 168.8(2) . . . . ?
C8 C9 C10 Br1 -73.6(3) . . . . ?
C10 C9 C11 Br2 55.6(3) . . . . ?
C22 C9 C11 Br2 -64.5(3) . . . . ?
C8 C9 C11 Br2 -178.1(2) . . . . ?
C19 C14 C15 N3 178.5(3) . . . . ?
N4 C14 C15 N3 1.2(4) . . . . ?
C19 C14 C15 C16 1.9(5) . . . . ?
N4 C14 C15 C16 -175.4(3) . . . . ?
C14 C15 C16 C17 -0.4(5) . . . . ?
N3 C15 C16 C17 -175.9(3) . . . . ?
C15 C16 C17 C18 -0.8(5) . . . . ?
C16 C17 C18 C19 0.5(6) . . . . ?
C17 C18 C19 C14 1.0(6) . . . . ?
C15 C14 C19 C18 -2.1(5) . . . . ?
N4 C14 C19 C18 174.6(3) . . . . ?
C11 C9 C22 N3 170.3(3) . . . . ?
C10 C9 C22 N3 48.9(4) . . . . ?
C8 C9 C22 N3 -73.1(3) . . . . ?
N2 C7 N1 C3 0.9(4) . . . . ?
C21 C7 N1 C3 -179.6(3) . . . . ?
N2 C7 N1 Cu1 175.8(2) . . . . ?
C21 C7 N1 Cu1 -4.7(5) . . . . ?
C2 C3 N1 C7 -0.3(3) . . . . ?
C4 C3 N1 C7 -179.2(3) . . . . ?
C2 C3 N1 Cu1 -175.6(2) . . . . ?
C4 C3 N1 Cu1 5.6(5) . . . . ?
Br3 Cu1 N1 C7 -138.3(3) . . . . ?
Br4 Cu1 N1 C7 32.1(3) . . . . ?
Br3 Cu1 N1 C3 35.7(3) . . . . ?
Br4 Cu1 N1 C3 -153.8(2) . . . . ?
N1 C7 N2 C2 -1.1(4) . . . . ?
C21 C7 N2 C2 179.4(3) . . . . ?
N1 C7 N2 C8 -175.4(3) . . . . ?
C21 C7 N2 C8 5.1(5) . . . . ?
C3 C2 N2 C7 0.8(3) . . . . ?
C1 C2 N2 C7 -177.8(3) . . . . ?
C3 C2 N2 C8 175.2(3) . . . . ?
C1 C2 N2 C8 -3.5(5) . . . . ?
C9 C8 N2 C7 -101.2(4) . . . . ?
C9 C8 N2 C2 85.5(4) . . . . ?
N4 C13 N3 C15 2.5(4) . . . . ?
C12 C13 N3 C15 -172.6(3) . . . . ?
N4 C13 N3 C22 -177.6(3) . . . . ?
C12 C13 N3 C22 7.4(5) . . . . ?
C14 C15 N3 C13 -2.1(4) . . . . ?
C16 C15 N3 C13 173.9(4) . . . . ?
C14 C15 N3 C22 177.9(3) . . . . ?
C16 C15 N3 C22 -6.1(6) . . . . ?
C9 C22 N3 C13 93.7(4) . . . . ?
C9 C22 N3 C15 -86.3(4) . . . . ?
N3 C13 N4 C14 -1.7(4) . . . . ?
C12 C13 N4 C14 173.4(3) . . . . ?
N3 C13 N4 Cu2 177.3(2) . . . 5_746 ?
C12 C13 N4 Cu2 -7.6(5) . . . 5_746 ?
C15 C14 N4 C13 0.3(4) . . . . ?
C19 C14 N4 C13 -176.7(4) . . . . ?
C15 C14 N4 Cu2 -178.7(2) . . . 5_746 ?
C19 C14 N4 Cu2 4.2(5) . . . 5_746 ?
N1 Cu1 Br3 Cu2 162.84(12) . . . . ?
Br4 Cu1 Br3 Cu2 -8.48(2) . . . . ?
N4 Cu2 Br3 Cu1 -116.37(11) 5_746 . . . ?
Br4 Cu2 Br3 Cu1 108.53(2) 2_755 . . . ?
Br4 Cu2 Br3 Cu1 7.64(2) . . . . ?
N1 Cu1 Br4 Cu2 118.34(10) . . . 2_755 ?
Br3 Cu1 Br4 Cu2 -68.89(3) . . . 2_755 ?
N1 Cu1 Br4 Cu2 -164.64(10) . . . . ?
Br3 Cu1 Br4 Cu2 8.13(2) . . . . ?
N4 Cu2 Br4 Cu1 124.25(9) 5_746 . . . ?
Br3 Cu2 Br4 Cu1 -7.51(2) . . . . ?
Br4 Cu2 Br4 Cu1 -120.79(2) 2_755 . . . ?
N4 Cu2 Br4 Cu2 -136.02(9) 5_746 . . 2_755 ?
Br3 Cu2 Br4 Cu2 92.23(2) . . . 2_755 ?
Br4 Cu2 Br4 Cu2 -21.05(3) 2_755 . . 2_755 ?
